data_7200128
loop_
_publ_author_name
'Kendrick, John'
'Gourlay, Matthew D.'
'Neumann, Marcus A.'
'Leusen, Frank J. J.'

_publ_section_title
;
 Predicting spontaneous racemate resolution using recent developments in
 crystal structure prediction
;
_journal_issue 11
_journal_name_full CrystEngComm
_journal_page_first 2391
_journal_page_last 2399
_journal_paper_doi 10.1039/b909038j
_journal_volume 11
_journal_year 2009
_space_group_IT_number 33
_symmetry_cell_setting orthorhombic
_symmetry_Int_Tables_number 33
_symmetry_space_group_name_Hall 'P 2c -2n'
_symmetry_space_group_name_H-M 'P n a 21'
_cell_angle_alpha 90.000000
_cell_angle_beta 90.000000
_cell_angle_gamma 90.000000
_cell_length_a 10.479168
_cell_length_b 10.318725
_cell_length_c 4.931165
_cell_volume 533.215
_cod_data_source_file 5HMO_racemic.cif
_cod_data_source_block 5HMO_R_11
_cod_original_sg_symbol_H-M 'P n a 2_1'
_cod_struct_determination_method theoretical
_cod_database_code 7200128

loop_
_symmetry_equiv_pos_site_id
_symmetry_equiv_pos_as_xyz
1 x,y,z
2 -x,-y,z+1/2
3 x+1/2,-y+1/2,z
4 -x+1/2,y+1/2,z+1/2

loop_
_atom_site_label
_atom_site_type_symbol
_atom_site_fract_x
_atom_site_fract_y
_atom_site_fract_z
C46 C 0.214304 1.003110 1.131253
C47 C 0.141791 1.110373 0.976252
O48 O 0.232745 1.156550 0.771153
C49 C 0.348081 1.100255 0.815847
N50 N 0.343103 1.018648 1.025671
O51 O 0.441197 1.125845 0.667599
C52 C 0.101507 1.224341 1.151493
O53 O -0.008508 1.182942 1.298159
H54 H 0.210224 1.019474 1.350666
H55 H 0.176932 0.906373 1.085899
H56 H 0.059382 1.071602 0.866461
H57 H 0.421929 0.967703 1.091255
H58 H 0.180160 1.251258 1.288887
H59 H 0.079889 1.307127 1.018597
H60 H -0.031587 1.251319 1.429847
